data_1555954
loop_
_publ_author_name
'Cheng, Wanli'
'Tang, Yanhua'
'Xu, Ze-Feng'
'Li, Chuan-Ying'

_publ_section_title
;
 Synthesis of Multifunctionalized 2-Carbonylpyrrole by Rhodium-Catalyzed
 Transannulation of 1-Sulfonyl-1,2,3-triazole with \b-Diketone.
;
_journal_issue 23
_journal_name_full 'Organic letters'
_journal_page_first 6168
_journal_page_last 6171
_journal_paper_doi 10.1021/acs.orglett.6b03179
_journal_volume 18
_journal_year 2016
_chemical_formula_moiety 'C13 H13 N O'
_chemical_formula_sum 'C13 H13 N O'
_chemical_formula_weight 199.24
_space_group_IT_number 14
_space_group_name_Hall '-P 2yn'
_space_group_name_H-M_alt 'P 1 21/n 1'
_symmetry_cell_setting monoclinic
_symmetry_space_group_name_Hall '-P 2yn'
_symmetry_space_group_name_H-M 'P 1 21/n 1'
_atom_sites_solution_hydrogens geom
_atom_sites_solution_primary direct
_atom_sites_solution_secondary difmap
_audit_creation_method SHELXL-97
_cell_angle_alpha 90.00
_cell_angle_beta 106.023(3)
_cell_angle_gamma 90.00
_cell_formula_units_Z 4
_cell_length_a 13.4161(15)
_cell_length_b 5.5776(5)
_cell_length_c 15.6055(14)
_cell_measurement_reflns_used 5416
_cell_measurement_temperature 296(2)
_cell_measurement_theta_max 27.5
_cell_measurement_theta_min 3.2
_cell_volume 1122.39(19)
_computing_cell_refinement 'PROCESS-AUTO  (Rigaku,2006)'
_computing_data_collection 'PROCESS-AUTO  (Rigaku,2006)'
_computing_data_reduction 'CrystalStructure (Rigaku,2007)'
_computing_molecular_graphics 'Ortep3 for windows (Farrugia,1997)'
_computing_publication_material 'WinGX (Farrugia, 1999)'
_computing_structure_refinement 'SHELXL-97 (Sheldrick, 2014)'
_computing_structure_solution 'SHELXS-97 (Sheldrick, 2014)'
_diffrn_ambient_temperature 296(2)
_diffrn_detector_area_resol_mean 10.00
_diffrn_measured_fraction_theta_full 0.984
_diffrn_measured_fraction_theta_max 0.984
_diffrn_measurement_device_type 'Rigaku RAXIS-RAPID/ZJUG'
_diffrn_measurement_method \w
_diffrn_radiation_monochromator graphite
_diffrn_radiation_source 'rotating anode'
_diffrn_radiation_type MoK\a
_diffrn_radiation_wavelength 0.71073
_diffrn_reflns_av_R_equivalents 0.0529
_diffrn_reflns_av_sigmaI/netI 0.0427
_diffrn_reflns_limit_h_max 15
_diffrn_reflns_limit_h_min -15
_diffrn_reflns_limit_k_max 6
_diffrn_reflns_limit_k_min -6
_diffrn_reflns_limit_l_max 18
_diffrn_reflns_limit_l_min -18
_diffrn_reflns_number 8074
_diffrn_reflns_theta_full 25.02
_diffrn_reflns_theta_max 25.02
_diffrn_reflns_theta_min 3.16
_exptl_absorpt_coefficient_mu 0.075
_exptl_absorpt_correction_T_max 0.9779
_exptl_absorpt_correction_T_min 0.9600
_exptl_absorpt_correction_type multi-scan
_exptl_absorpt_process_details 'Higashi, T. (1995)'
_exptl_crystal_colour colorless
_exptl_crystal_density_diffrn 1.179
_exptl_crystal_density_method 'not measured'
_exptl_crystal_description chunk
_exptl_crystal_F_000 424
_exptl_crystal_size_max 0.55
_exptl_crystal_size_mid 0.36
_exptl_crystal_size_min 0.30
_refine_diff_density_max 0.156
_refine_diff_density_min -0.134
_refine_diff_density_rms 0.036
_refine_ls_extinction_coef 0.075(7)
_refine_ls_extinction_expression Fc^*^=kFc[1+0.001xFc^2^\l^3^/sin(2\q)]^-1/4^
_refine_ls_extinction_method SHELXL
_refine_ls_goodness_of_fit_ref 1.000
_refine_ls_hydrogen_treatment constr
_refine_ls_matrix_type full
_refine_ls_number_parameters 139
_refine_ls_number_reflns 1952
_refine_ls_number_restraints 0
_refine_ls_restrained_S_all 1.000
_refine_ls_R_factor_all 0.0847
_refine_ls_R_factor_gt 0.0500
_refine_ls_shift/su_max 0.000
_refine_ls_shift/su_mean 0.000
_refine_ls_structure_factor_coef Fsqd
_refine_ls_weighting_details 'calc w=1/[\s^2^(Fo^2^)+(0.0663P)^2^+0.3024P] where P=(Fo^2^+2Fc^2^)/3'
_refine_ls_weighting_scheme calc
_refine_ls_wR_factor_gt 0.1194
_refine_ls_wR_factor_ref 0.1538
_reflns_number_gt 1278
_reflns_number_total 1952
_reflns_threshold_expression >2sigma(I)
_cod_data_source_file ol6b03179_si_002.cif
_cod_data_source_block zbb-1
_cod_database_code 1555954

loop_
_symmetry_equiv_pos_as_xyz
'x, y, z'
'-x+1/2, y+1/2, -z+1/2'
'-x, -y, -z'
'x-1/2, -y-1/2, z-1/2'

loop_
_atom_site_label
_atom_site_type_symbol
_atom_site_fract_x
_atom_site_fract_y
_atom_site_fract_z
_atom_site_U_iso_or_equiv
_atom_site_adp_type
_atom_site_occupancy
_atom_site_symmetry_multiplicity
_atom_site_calc_flag
_atom_site_refinement_flags
C1 C 0.60353(19) 0.3114(4) 0.44376(16) 0.0693(7) Uani 1 1 d .
C2 C 0.54066(17) 0.2273(4) 0.35892(15) 0.0622(6) Uani 1 1 d .
C3 C 0.52500(18) 0.3019(4) 0.27068(15) 0.0650(6) Uani 1 1 d .
C4 C 0.44576(19) 0.1566(4) 0.21967(16) 0.0710(7) Uani 1 1 d .
H4 H 0.4187 0.1656 0.1581 0.085 Uiso 1 1 calc R
C5 C 0.41391(18) -0.0017(4) 0.27424(15) 0.0652(6) Uani 1 1 d .
C6 C 0.5758(2) 0.5048(5) 0.23523(17) 0.0834(8) Uani 1 1 d .
H6A H 0.5885 0.6350 0.2771 0.125 Uiso 1 1 calc R
H6B H 0.5309 0.5580 0.1793 0.125 Uiso 1 1 calc R
H6C H 0.6403 0.4509 0.2267 0.125 Uiso 1 1 calc R
C7 C 0.3348(2) -0.1964(5) 0.25531(18) 0.0820(8) Uani 1 1 d .
H7A H 0.3680 -0.3473 0.2522 0.123 Uiso 1 1 calc R
H7B H 0.2844 -0.1653 0.1995 0.123 Uiso 1 1 calc R
H7C H 0.3010 -0.2020 0.3021 0.123 Uiso 1 1 calc R
C8 C 0.69442(18) 0.4700(4) 0.44922(15) 0.0652(6) Uani 1 1 d .
C9 C 0.7069(2) 0.6736(5) 0.50125(16) 0.0786(8) Uani 1 1 d .
H9 H 0.6569 0.7152 0.5297 0.094 Uiso 1 1 calc R
C10 C 0.7936(3) 0.8158(6) 0.51115(19) 0.1001(10) Uani 1 1 d .
H10 H 0.8014 0.9556 0.5448 0.120 Uiso 1 1 calc R
C11 C 0.8686(3) 0.7487(7) 0.4707(2) 0.1079(12) Uani 1 1 d .
H11 H 0.9278 0.8421 0.4784 0.129 Uiso 1 1 calc R
C12 C 0.8569(2) 0.5471(7) 0.4196(2) 0.1035(10) Uani 1 1 d .
H12 H 0.9079 0.5036 0.3925 0.124 Uiso 1 1 calc R
C13 C 0.7696(2) 0.4082(5) 0.40811(18) 0.0826(8) Uani 1 1 d .
H13 H 0.7612 0.2719 0.3725 0.099 Uiso 1 1 calc R
N1 N 0.47099(14) 0.0444(3) 0.35803(12) 0.0657(6) Uani 1 1 d .
H1 H 0.4649 -0.0298 0.4046 0.079 Uiso 1 1 calc R
O1 O 0.58525(15) 0.2506(4) 0.51416(11) 0.0944(7) Uani 1 1 d .

loop_
_atom_site_aniso_label
_atom_site_aniso_U_11
_atom_site_aniso_U_22
_atom_site_aniso_U_33
_atom_site_aniso_U_23
_atom_site_aniso_U_13
_atom_site_aniso_U_12
C1 0.0708(16) 0.0735(15) 0.0691(15) 0.0020(13) 0.0284(12) -0.0084(13)
C2 0.0595(14) 0.0661(14) 0.0657(14) 0.0001(11) 0.0249(11) -0.0041(11)
C3 0.0652(15) 0.0653(14) 0.0694(14) 0.0064(12) 0.0268(12) 0.0103(12)
C4 0.0710(16) 0.0770(16) 0.0642(14) 0.0038(13) 0.0172(12) 0.0093(13)
C5 0.0588(14) 0.0700(15) 0.0676(14) -0.0029(12) 0.0188(12) 0.0061(12)
C6 0.093(2) 0.0808(17) 0.0813(17) 0.0163(14) 0.0333(15) 0.0009(15)
C7 0.0670(16) 0.0846(17) 0.0906(18) -0.0097(15) 0.0155(13) -0.0077(14)
C8 0.0643(15) 0.0672(14) 0.0638(13) 0.0068(12) 0.0170(11) -0.0085(12)
C9 0.0844(18) 0.0797(17) 0.0686(15) 0.0019(14) 0.0160(13) -0.0144(15)
C10 0.115(3) 0.091(2) 0.0813(19) 0.0064(16) 0.0060(18) -0.036(2)
C11 0.081(2) 0.124(3) 0.108(2) 0.023(2) 0.0094(19) -0.043(2)
C12 0.075(2) 0.115(3) 0.126(3) 0.019(2) 0.0361(18) -0.0135(19)
C13 0.0757(18) 0.0826(17) 0.0975(19) 0.0071(15) 0.0373(15) -0.0057(15)
N1 0.0637(12) 0.0728(12) 0.0643(12) 0.0001(10) 0.0237(9) -0.0078(10)
O1 0.1096(15) 0.1139(15) 0.0667(10) -0.0055(10) 0.0361(10) -0.0441(12)

loop_
_atom_type_symbol
_atom_type_description
_atom_type_scat_dispersion_real
_atom_type_scat_dispersion_imag
_atom_type_scat_source
C C 0.0033 0.0016 'International Tables Vol C Tables 4.2.6.8 and 6.1.1.4'
H H 0.0000 0.0000 'International Tables Vol C Tables 4.2.6.8 and 6.1.1.4'
N N 0.0061 0.0033 'International Tables Vol C Tables 4.2.6.8 and 6.1.1.4'
O O 0.0106 0.0060 'International Tables Vol C Tables 4.2.6.8 and 6.1.1.4'

loop_
_geom_angle_atom_site_label_1
_geom_angle_atom_site_label_2
_geom_angle_atom_site_label_3
_geom_angle
O1 C1 C2 121.2(2)
O1 C1 C8 118.1(2)
C2 C1 C8 120.6(2)
N1 C2 C3 107.0(2)
N1 C2 C1 118.3(2)
C3 C2 C1 134.5(2)
C4 C3 C2 105.8(2)
C4 C3 C6 125.3(2)
C2 C3 C6 128.8(2)
C5 C4 C3 109.7(2)
C5 C4 H4 125.1
C3 C4 H4 125.1
N1 C5 C4 106.8(2)
N1 C5 C7 121.0(2)
C4 C5 C7 132.2(2)
C3 C6 H6A 109.5
C3 C6 H6B 109.5
H6A C6 H6B 109.5
C3 C6 H6C 109.5
H6A C6 H6C 109.5
H6B C6 H6C 109.5
C5 C7 H7A 109.5
C5 C7 H7B 109.5
H7A C7 H7B 109.5
C5 C7 H7C 109.5
H7A C7 H7C 109.5
H7B C7 H7C 109.5
C9 C8 C13 119.6(2)
C9 C8 C1 119.2(2)
C13 C8 C1 121.1(2)
C8 C9 C10 120.0(3)
C8 C9 H9 120.0
C10 C9 H9 120.0
C11 C10 C9 119.4(3)
C11 C10 H10 120.3
C9 C10 H10 120.3
C12 C11 C10 120.8(3)
C12 C11 H11 119.6
C10 C11 H11 119.6
C11 C12 C13 119.9(3)
C11 C12 H12 120.1
C13 C12 H12 120.1
C12 C13 C8 120.3(3)
C12 C13 H13 119.9
C8 C13 H13 119.9
C5 N1 C2 110.67(19)
C5 N1 H1 124.7
C2 N1 H1 124.7

loop_
_geom_bond_atom_site_label_1
_geom_bond_atom_site_label_2
_geom_bond_distance
C1 O1 1.237(3)
C1 C2 1.438(3)
C1 C8 1.490(3)
C2 N1 1.381(3)
C2 C3 1.398(3)
C3 C4 1.398(3)
C3 C6 1.503(3)
C4 C5 1.374(3)
C4 H4 0.9300
C5 N1 1.345(3)
C5 C7 1.490(3)
C6 H6A 0.9600
C6 H6B 0.9600
C6 H6C 0.9600
C7 H7A 0.9600
C7 H7B 0.9600
C7 H7C 0.9600
C8 C9 1.379(3)
C8 C13 1.381(3)
C9 C10 1.381(4)
C9 H9 0.9300
C10 C11 1.378(5)
C10 H10 0.9300
C11 C12 1.363(5)
C11 H11 0.9300
C12 C13 1.373(4)
C12 H12 0.9300
C13 H13 0.9300
N1 H1 0.8600

loop_
_geom_hbond_atom_site_label_D
_geom_hbond_atom_site_label_H
_geom_hbond_atom_site_label_A
_geom_hbond_distance_DH
_geom_hbond_distance_HA
_geom_hbond_distance_DA
_geom_hbond_angle_DHA
_geom_hbond_site_symmetry_A
N1 H1 O1 0.86 2.01 2.843(2) 163 3_656

loop_
_geom_torsion_atom_site_label_1
_geom_torsion_atom_site_label_2
_geom_torsion_atom_site_label_3
_geom_torsion_atom_site_label_4
_geom_torsion
O1 C1 C2 N1 -11.3(4)
C8 C1 C2 N1 167.2(2)
O1 C1 C2 C3 162.0(3)
C8 C1 C2 C3 -19.5(4)
N1 C2 C3 C4 -0.5(3)
C1 C2 C3 C4 -174.3(3)
N1 C2 C3 C6 176.0(2)
C1 C2 C3 C6 2.1(4)
C2 C3 C4 C5 -0.1(3)
C6 C3 C4 C5 -176.7(2)
C3 C4 C5 N1 0.7(3)
C3 C4 C5 C7 -178.7(2)
O1 C1 C8 C9 -49.0(3)
C2 C1 C8 C9 132.5(2)
O1 C1 C8 C13 126.6(3)
C2 C1 C8 C13 -51.9(3)
C13 C8 C9 C10 0.7(4)
C1 C8 C9 C10 176.4(2)
C8 C9 C10 C11 -1.8(4)
C9 C10 C11 C12 1.5(5)
C10 C11 C12 C13 -0.1(5)
C11 C12 C13 C8 -1.0(4)
C9 C8 C13 C12 0.7(4)
C1 C8 C13 C12 -174.9(2)
C4 C5 N1 C2 -1.0(3)
C7 C5 N1 C2 178.4(2)
C3 C2 N1 C5 0.9(3)
C1 C2 N1 C5 175.9(2)
